data_8105282
loop_
_publ_author_name
'Li, Xin-Lun'
'Luo, Zhong-Ping'
'Zhang, Jun-Chao'
'Nie, Feng-Mei'

_publ_section_title
;
 Crystal structure of {tris((1H-benzo[d]imidazol-2-yl)methyl)amine-\k4
 N,N&#x2032;,N&#x2032;&#x2032;,N&#x2032;&#x2032;&#x2032;}-(nitrito-\k2
 O,O&#x2032;)nickel(II) perchlorate -- ethanol (1/1), C26H27ClN8NiO7
;
_journal_issue 4
_journal_name_full 'Zeitschrift f\"ur Kristallographie - New Crystal Structures'
_journal_page_first 767
_journal_page_last 769
_journal_paper_doi 10.1515/ncrs-2019-0862
_journal_volume 235
_journal_year 2020
_chemical_formula_moiety 'C24 H21 N8 Ni O2, Cl O4, C2 H6 O'
_chemical_formula_sum 'C26 H27 Cl N8 Ni O7'
_chemical_formula_weight 657.71
_space_group_crystal_system triclinic
_space_group_IT_number 2
_space_group_name_Hall '-P 1'
_space_group_name_H-M_alt 'P -1'
_atom_sites_solution_hydrogens mixed
_atom_sites_solution_primary iterative
_cell_angle_alpha 78.77(3)
_cell_angle_beta 70.52(3)
_cell_angle_gamma 83.40(3)
_cell_formula_units_Z 2
_cell_length_a 9.893(2)
_cell_length_b 11.503(2)
_cell_length_c 13.295(3)
_cell_measurement_reflns_used 4659
_cell_measurement_temperature 153(2)
_cell_measurement_theta_max 27.4816
_cell_measurement_theta_min 2.2335
_cell_volume 1397.0(6)
_computing_molecular_graphics 'Olex2 (Dolomanov et al., 2009)'
_computing_publication_material 'Olex2 (Dolomanov et al., 2009)'
_computing_structure_refinement 'ShelXL (Sheldrick, 2015)'
_computing_structure_solution 'olex2.solve (Bourhis et al., 2015)'
_diffrn_ambient_temperature 153.15
_diffrn_measured_fraction_theta_full 0.996
_diffrn_measured_fraction_theta_max 0.994
_diffrn_measurement_device_type 'multiwire proportional'
_diffrn_measurement_method 'phi and omega scans'
_diffrn_radiation_type MoK\a
_diffrn_radiation_wavelength 0.71073
_diffrn_reflns_av_R_equivalents 0.0388
_diffrn_reflns_av_unetI/netI 0.0373
_diffrn_reflns_Laue_measured_fraction_full 0.996
_diffrn_reflns_Laue_measured_fraction_max 0.994
_diffrn_reflns_limit_h_max 12
_diffrn_reflns_limit_h_min -12
_diffrn_reflns_limit_k_max 13
_diffrn_reflns_limit_k_min -14
_diffrn_reflns_limit_l_max 17
_diffrn_reflns_limit_l_min -17
_diffrn_reflns_number 16933
_diffrn_reflns_point_group_measured_fraction_full 0.996
_diffrn_reflns_point_group_measured_fraction_max 0.994
_diffrn_reflns_theta_full 25.242
_diffrn_reflns_theta_max 27.486
_diffrn_reflns_theta_min 2.761
_exptl_absorpt_coefficient_mu 0.852
_exptl_absorpt_correction_T_max 1.0000
_exptl_absorpt_correction_T_min 0.8220
_exptl_absorpt_correction_type multi-scan
_exptl_absorpt_process_details 'CrystalClear (Rigaku Inc., 2008)'
_exptl_crystal_colour green
_exptl_crystal_colour_primary green
_exptl_crystal_density_diffrn 1.564
_exptl_crystal_description block
_exptl_crystal_F_000 680
_exptl_crystal_size_max 0.23
_exptl_crystal_size_mid 0.21
_exptl_crystal_size_min 0.16
_refine_diff_density_max 0.585
_refine_diff_density_min -0.441
_refine_diff_density_rms 0.064
_refine_ls_extinction_coef .
_refine_ls_extinction_method none
_refine_ls_goodness_of_fit_ref 1.058
_refine_ls_hydrogen_treatment constr
_refine_ls_matrix_type full
_refine_ls_number_parameters 389
_refine_ls_number_reflns 6358
_refine_ls_number_restraints 0
_refine_ls_restrained_S_all 1.058
_refine_ls_R_factor_all 0.0449
_refine_ls_R_factor_gt 0.0423
_refine_ls_shift/su_max 0.001
_refine_ls_shift/su_mean 0.000
_refine_ls_structure_factor_coef Fsqd
_refine_ls_weighting_details 'w=1/[\s^2^(Fo^2^)+(0.0414P)^2^+1.1833P] where P=(Fo^2^+2Fc^2^)/3'
_refine_ls_weighting_scheme calc
_refine_ls_wR_factor_gt 0.1013
_refine_ls_wR_factor_ref 0.1032
_reflns_Friedel_coverage 0.000
_reflns_Friedel_fraction_full .
_reflns_Friedel_fraction_max .
_reflns_number_gt 6056
_reflns_number_total 6358
_reflns_threshold_expression 'I > 2\s(I)'
_cod_data_source_file suppl_ncrs-2019-0862_suppl.cif
_cod_data_source_block bww19113
_cod_database_code 8105282
_shelx_space_group_comment
;
The symmetry employed for this shelxl refinement is uniquely defined
by the following loop, which should always be used as a source of
symmetry information in preference to the above space-group names.
They are only intended as comments.
;
_shelx_estimated_absorpt_t_max 0.876
_shelx_estimated_absorpt_t_min 0.828
_olex2_refinement_description
;
1. Fixed Uiso
 At 1.2 times of:
  All C(H) groups, All C(H,H) groups, All N(H) groups, All O(H) groups
 At 1.5 times of:
  All C(H,H,H) groups
2.a Riding coordinates:
 O7(H)
2.b Secondary CH2 refined with riding coordinates:
 C8(H8A,H8B), C9(H9A,H9B), C17(H17A,H17B), C25(HA,HB)
2.c Aromatic/amide H refined with riding coordinates:
 N3(H3), N5(H5), N7(H7), C2(H2), C3(H3A), C4(H4), C5(H5A), C12(H12), C13(H13),
 C14(H14), C15(H15), C20(H20), C21(H21), C22(H22), C23(H23)
2.d Idealised Me refined as rotating group:
 C26(HC,HD,HE)
;

loop_
_space_group_symop_operation_xyz
'x, y, z'
'-x, -y, -z'

loop_
_atom_site_label
_atom_site_type_symbol
_atom_site_fract_x
_atom_site_fract_y
_atom_site_fract_z
_atom_site_U_iso_or_equiv
_atom_site_adp_type
_atom_site_occupancy
_atom_site_site_symmetry_order
_atom_site_calc_flag
_atom_site_refinement_flags_posn
_atom_site_refinement_flags_adp
_atom_site_refinement_flags_occupancy
_atom_site_disorder_assembly
_atom_site_disorder_group
Ni1 Ni 0.43233(3) 0.14083(2) 0.74578(2) 0.02002(9) Uani 1 1 d . . . . .
Cl1 Cl 0.25409(6) -0.39307(5) 1.00241(5) 0.03244(14) Uani 1 1 d . . . . .
O1 O 0.50066(18) 0.00607(14) 0.65473(12) 0.0302(3) Uani 1 1 d . . . . .
O2 O 0.35826(18) -0.04480(14) 0.81061(13) 0.0314(4) Uani 1 1 d . . . . .
O3 O 0.3721(3) -0.3376(2) 0.91963(18) 0.0672(7) Uani 1 1 d . . . . .
O4 O 0.25618(19) -0.37812(16) 1.10737(14) 0.0381(4) Uani 1 1 d . . . . .
O5 O 0.1256(3) -0.3367(3) 0.9878(2) 0.1014(12) Uani 1 1 d . . . . .
O6 O 0.2615(3) -0.5151(2) 0.9962(2) 0.0780(8) Uani 1 1 d . . . . .
O7 O 0.6033(2) -0.32853(16) 0.67500(17) 0.0458(5) Uani 1 1 d . . . . .
H H 0.5319 -0.2802 0.6894 0.055 Uiso 1 1 d R . . . .
N2 N 0.24016(18) 0.19413(15) 0.72507(14) 0.0225(3) Uani 1 1 d . . . . .
N3 N 0.03104(18) 0.29489(16) 0.77405(14) 0.0237(4) Uani 1 1 d . . . . .
H3 H -0.0382 0.3412 0.8096 0.028 Uiso 1 1 calc R . . . .
N1 N 0.36007(18) 0.27940(15) 0.85386(13) 0.0213(3) Uani 1 1 d . . . . .
N4 N 0.53141(19) 0.27803(16) 0.63908(14) 0.0232(4) Uani 1 1 d . . . . .
N5 N 0.5987(2) 0.46313(17) 0.60621(15) 0.0281(4) Uani 1 1 d . . . . .
H5 H 0.6075 0.5344 0.6175 0.034 Uiso 1 1 calc R . . . .
N7 N 0.62793(19) 0.12731(15) 0.97679(14) 0.0232(4) Uani 1 1 d . . . . .
H7 H 0.6215 0.1517 1.0370 0.028 Uiso 1 1 calc R . . . .
N6 N 0.57172(18) 0.10429(15) 0.83369(13) 0.0218(3) Uani 1 1 d . . . . .
N8 N 0.4357(2) -0.07853(18) 0.72414(16) 0.0340(4) Uani 1 1 d . . . . .
C1 C 0.1619(2) 0.17750(18) 0.65931(16) 0.0220(4) Uani 1 1 d . . . . .
C2 C 0.1973(2) 0.1130(2) 0.57457(17) 0.0271(4) Uani 1 1 d . . . . .
H2 H 0.2877 0.0708 0.5520 0.032 Uiso 1 1 calc R . . . .
C3 C 0.0950(2) 0.1134(2) 0.52501(18) 0.0322(5) Uani 1 1 d . . . . .
H3A H 0.1150 0.0692 0.4678 0.039 Uiso 1 1 calc R . . . .
C4 C -0.0380(3) 0.1772(2) 0.55656(19) 0.0330(5) Uani 1 1 d . . . . .
H4 H -0.1052 0.1753 0.5200 0.040 Uiso 1 1 calc R . . . .
C5 C -0.0733(2) 0.2426(2) 0.63934(18) 0.0295(5) Uani 1 1 d . . . . .
H5A H -0.1627 0.2865 0.6603 0.035 Uiso 1 1 calc R . . . .
C6 C 0.0290(2) 0.24072(19) 0.69031(17) 0.0238(4) Uani 1 1 d . . . . .
C7 C 0.1581(2) 0.26406(18) 0.79134(16) 0.0222(4) Uani 1 1 d . . . . .
C8 C 0.2024(2) 0.3019(2) 0.87704(17) 0.0254(4) Uani 1 1 d . . . . .
H8A H 0.1767 0.3875 0.8785 0.030 Uiso 1 1 calc R . . . .
H8B H 0.1512 0.2570 0.9488 0.030 Uiso 1 1 calc R . . . .
C9 C 0.4435(2) 0.38625(19) 0.79463(17) 0.0265(4) Uani 1 1 d . . . . .
H9A H 0.3768 0.4575 0.7968 0.032 Uiso 1 1 calc R . . . .
H9B H 0.5122 0.3968 0.8314 0.032 Uiso 1 1 calc R . . . .
C10 C 0.5238(2) 0.37549(19) 0.67955(17) 0.0242(4) Uani 1 1 d . . . . .
C11 C 0.6149(2) 0.3037(2) 0.53035(16) 0.0246(4) Uani 1 1 d . . . . .
C12 C 0.6528(2) 0.2349(2) 0.44874(18) 0.0286(5) Uani 1 1 d . . . . .
H12 H 0.6213 0.1568 0.4618 0.034 Uiso 1 1 calc R . . . .
C13 C 0.7386(2) 0.2860(2) 0.34737(18) 0.0345(5) Uani 1 1 d . . . . .
H13 H 0.7655 0.2422 0.2894 0.041 Uiso 1 1 calc R . . . .
C14 C 0.7864(2) 0.4006(3) 0.32859(19) 0.0377(6) Uani 1 1 d . . . . .
H14 H 0.8475 0.4315 0.2586 0.045 Uiso 1 1 calc R . . . .
C15 C 0.7476(3) 0.4700(2) 0.4086(2) 0.0354(5) Uani 1 1 d . . . . .
H15 H 0.7796 0.5480 0.3953 0.043 Uiso 1 1 calc R . . . .
C16 C 0.6590(2) 0.4197(2) 0.50992(18) 0.0277(5) Uani 1 1 d . . . . .
C17 C 0.3994(2) 0.23089(18) 0.95308(16) 0.0230(4) Uani 1 1 d . . . . .
H17A H 0.3216 0.1831 1.0066 0.028 Uiso 1 1 calc R . . . .
H17B H 0.4141 0.2964 0.9861 0.028 Uiso 1 1 calc R . . . .
C18 C 0.5346(2) 0.15523(17) 0.92095(16) 0.0200(4) Uani 1 1 d . . . . .
C19 C 0.6985(2) 0.03809(18) 0.83292(16) 0.0214(4) Uani 1 1 d . . . . .
C20 C 0.7843(2) -0.0344(2) 0.76110(18) 0.0279(5) Uani 1 1 d . . . . .
H20 H 0.7589 -0.0469 0.7013 0.033 Uiso 1 1 calc R . . . .
C21 C 0.9078(2) -0.0877(2) 0.7801(2) 0.0326(5) Uani 1 1 d . . . . .
H21 H 0.9687 -0.1372 0.7320 0.039 Uiso 1 1 calc R . . . .
C22 C 0.9457(2) -0.0703(2) 0.8690(2) 0.0355(5) Uani 1 1 d . . . . .
H22 H 1.0323 -0.1074 0.8789 0.043 Uiso 1 1 calc R . . . .
C23 C 0.8597(2) -0.0005(2) 0.9420(2) 0.0322(5) Uani 1 1 d . . . . .
H23 H 0.8841 0.0102 1.0028 0.039 Uiso 1 1 calc R . . . .
C24 C 0.7357(2) 0.05330(19) 0.92230(17) 0.0234(4) Uani 1 1 d . . . . .
C25 C 0.6876(4) -0.3348(3) 0.7436(3) 0.0638(10) Uani 1 1 d . . . . .
HA H 0.6401 -0.3826 0.8149 0.077 Uiso 1 1 calc R . . . .
HB H 0.6970 -0.2540 0.7551 0.077 Uiso 1 1 calc R . . . .
C26 C 0.8322(3) -0.3899(3) 0.6938(4) 0.0834(14) Uani 1 1 d . . . . .
HC H 0.8750 -0.3468 0.6204 0.125 Uiso 1 1 calc GR . . . .
HD H 0.8234 -0.4730 0.6906 0.125 Uiso 1 1 calc GR . . . .
HE H 0.8936 -0.3862 0.7376 0.125 Uiso 1 1 calc GR . . . .

loop_
_atom_site_aniso_label
_atom_site_aniso_U_11
_atom_site_aniso_U_22
_atom_site_aniso_U_33
_atom_site_aniso_U_23
_atom_site_aniso_U_13
_atom_site_aniso_U_12
Ni1 0.02281(14) 0.02034(15) 0.01852(13) -0.00523(10) -0.00867(10) 0.00213(10)
Cl1 0.0286(3) 0.0325(3) 0.0375(3) -0.0183(2) -0.0056(2) -0.0005(2)
O1 0.0380(9) 0.0294(8) 0.0252(8) -0.0099(6) -0.0118(7) 0.0049(7)
O2 0.0420(9) 0.0292(8) 0.0267(8) -0.0043(6) -0.0154(7) -0.0036(7)
O3 0.0775(16) 0.0721(16) 0.0435(12) -0.0237(11) 0.0105(11) -0.0363(13)
O4 0.0395(10) 0.0410(10) 0.0349(9) -0.0152(8) -0.0091(8) 0.0002(8)
O5 0.0626(17) 0.178(3) 0.0756(18) -0.061(2) -0.0378(15) 0.0611(19)
O6 0.124(2) 0.0388(12) 0.0677(16) -0.0299(11) -0.0105(15) -0.0170(13)
O7 0.0451(11) 0.0356(10) 0.0661(13) -0.0196(9) -0.0290(10) 0.0141(8)
N2 0.0242(9) 0.0230(9) 0.0219(8) -0.0060(7) -0.0087(7) 0.0008(7)
N3 0.0212(8) 0.0248(9) 0.0258(9) -0.0077(7) -0.0078(7) 0.0028(7)
N1 0.0239(8) 0.0208(8) 0.0209(8) -0.0045(6) -0.0099(7) 0.0024(7)
N4 0.0243(9) 0.0251(9) 0.0205(8) -0.0022(7) -0.0092(7) 0.0008(7)
N5 0.0289(9) 0.0230(9) 0.0309(10) -0.0006(7) -0.0094(8) -0.0021(7)
N7 0.0259(9) 0.0260(9) 0.0229(8) -0.0089(7) -0.0124(7) -0.0004(7)
N6 0.0237(8) 0.0225(9) 0.0212(8) -0.0051(7) -0.0094(7) 0.0005(7)
N8 0.0485(12) 0.0275(10) 0.0336(10) -0.0098(8) -0.0218(9) 0.0023(9)
C1 0.0218(9) 0.0230(10) 0.0214(9) -0.0030(8) -0.0070(8) -0.0029(8)
C2 0.0240(10) 0.0327(12) 0.0242(10) -0.0080(9) -0.0057(8) -0.0010(9)
C3 0.0311(12) 0.0445(14) 0.0238(10) -0.0104(9) -0.0090(9) -0.0053(10)
C4 0.0281(11) 0.0442(14) 0.0311(11) -0.0070(10) -0.0137(9) -0.0051(10)
C5 0.0225(10) 0.0340(12) 0.0322(11) -0.0035(9) -0.0102(9) -0.0016(9)
C6 0.0227(10) 0.0256(10) 0.0223(9) -0.0027(8) -0.0065(8) -0.0025(8)
C7 0.0226(10) 0.0221(10) 0.0221(9) -0.0047(8) -0.0077(8) 0.0012(8)
C8 0.0234(10) 0.0290(11) 0.0255(10) -0.0115(8) -0.0086(8) 0.0062(8)
C9 0.0328(11) 0.0213(10) 0.0252(10) -0.0035(8) -0.0092(9) -0.0011(8)
C10 0.0247(10) 0.0239(10) 0.0252(10) -0.0007(8) -0.0120(8) 0.0008(8)
C11 0.0213(10) 0.0321(11) 0.0205(9) -0.0006(8) -0.0099(8) 0.0008(8)
C12 0.0250(10) 0.0372(12) 0.0257(10) -0.0061(9) -0.0116(9) 0.0014(9)
C13 0.0254(11) 0.0547(16) 0.0225(10) -0.0056(10) -0.0092(9) 0.0048(10)
C14 0.0245(11) 0.0544(16) 0.0262(11) 0.0059(11) -0.0057(9) 0.0011(10)
C15 0.0287(11) 0.0396(13) 0.0324(12) 0.0060(10) -0.0088(10) -0.0028(10)
C16 0.0243(10) 0.0318(12) 0.0265(10) 0.0001(9) -0.0111(8) 0.0013(9)
C17 0.0288(10) 0.0227(10) 0.0189(9) -0.0059(8) -0.0089(8) 0.0010(8)
C18 0.0241(10) 0.0167(9) 0.0206(9) -0.0021(7) -0.0092(8) -0.0020(7)
C19 0.0204(9) 0.0216(10) 0.0225(9) -0.0022(7) -0.0076(8) -0.0024(8)
C20 0.0280(11) 0.0295(11) 0.0277(11) -0.0085(9) -0.0097(9) 0.0014(9)
C21 0.0257(11) 0.0349(13) 0.0364(12) -0.0115(10) -0.0074(9) 0.0042(9)
C22 0.0215(11) 0.0410(14) 0.0466(14) -0.0103(11) -0.0147(10) 0.0042(9)
C23 0.0263(11) 0.0401(13) 0.0374(12) -0.0115(10) -0.0174(10) 0.0002(10)
C24 0.0219(10) 0.0251(10) 0.0248(10) -0.0053(8) -0.0084(8) -0.0025(8)
C25 0.059(2) 0.0452(18) 0.110(3) -0.0277(18) -0.051(2) 0.0041(15)
C26 0.0344(16) 0.066(2) 0.130(4) 0.029(2) -0.024(2) -0.0084(15)

loop_
_atom_type_symbol
_atom_type_description
_atom_type_scat_dispersion_real
_atom_type_scat_dispersion_imag
_atom_type_scat_source
C C 0.0033 0.0016 'International Tables Vol C Tables 4.2.6.8 and 6.1.1.4'
H H 0.0000 0.0000 'International Tables Vol C Tables 4.2.6.8 and 6.1.1.4'
Cl Cl 0.1484 0.1585 'International Tables Vol C Tables 4.2.6.8 and 6.1.1.4'
N N 0.0061 0.0033 'International Tables Vol C Tables 4.2.6.8 and 6.1.1.4'
Ni Ni 0.3393 1.1124 'International Tables Vol C Tables 4.2.6.8 and 6.1.1.4'
O O 0.0106 0.0060 'International Tables Vol C Tables 4.2.6.8 and 6.1.1.4'

loop_
_geom_angle_atom_site_label_1
_geom_angle_atom_site_label_2
_geom_angle_atom_site_label_3
_geom_angle
_geom_angle_site_symmetry_1
_geom_angle_site_symmetry_3
O1 Ni1 O2 57.91(7) . .
O1 Ni1 N1 176.38(6) . .
O2 Ni1 N1 119.43(6) . .
N2 Ni1 O1 102.05(7) . .
N2 Ni1 O2 90.00(7) . .
N2 Ni1 N1 80.08(7) . .
N2 Ni1 N6 153.96(7) . .
N4 Ni1 O1 100.82(7) . .
N4 Ni1 O2 158.66(7) . .
N4 Ni1 N2 93.19(8) . .
N4 Ni1 N1 81.90(7) . .
N4 Ni1 N6 97.86(7) . .
N6 Ni1 O1 98.93(7) . .
N6 Ni1 O2 88.19(7) . .
N6 Ni1 N1 78.25(7) . .
O3 Cl1 O4 110.06(13) . .
O5 Cl1 O3 108.4(2) . .
O5 Cl1 O4 108.03(14) . .
O6 Cl1 O3 109.47(16) . .
O6 Cl1 O4 110.24(14) . .
O6 Cl1 O5 110.6(2) . .
N8 O1 Ni1 99.09(13) . .
N8 O2 Ni1 90.71(13) . .
C25 O7 H 112.8 . .
C1 N2 Ni1 138.50(14) . .
C7 N2 Ni1 115.38(14) . .
C7 N2 C1 106.11(17) . .
C6 N3 H3 126.1 . .
C7 N3 H3 126.1 . .
C7 N3 C6 107.73(17) . .
C8 N1 Ni1 107.59(12) . .
C8 N1 C9 113.27(17) . .
C9 N1 Ni1 106.78(12) . .
C17 N1 Ni1 106.88(12) . .
C17 N1 C8 112.50(16) . .
C17 N1 C9 109.45(16) . .
C10 N4 Ni1 114.85(14) . .
C10 N4 C11 105.90(18) . .
C11 N4 Ni1 139.19(15) . .
C10 N5 H5 126.5 . .
C10 N5 C16 107.00(19) . .
C16 N5 H5 126.5 . .
C18 N7 H7 126.3 . .
C18 N7 C24 107.39(17) . .
C24 N7 H7 126.3 . .
C18 N6 Ni1 114.90(14) . .
C18 N6 C19 105.42(17) . .
C19 N6 Ni1 139.66(14) . .
O2 N8 O1 112.21(18) . .
N2 C1 C6 108.47(18) . .
C2 C1 N2 130.7(2) . .
C2 C1 C6 120.8(2) . .
C1 C2 H2 121.6 . .
C3 C2 C1 116.8(2) . .
C3 C2 H2 121.6 . .
C2 C3 H3A 119.0 . .
C2 C3 C4 122.0(2) . .
C4 C3 H3A 119.0 . .
C3 C4 H4 119.2 . .
C5 C4 C3 121.6(2) . .
C5 C4 H4 119.2 . .
C4 C5 H5A 121.8 . .
C4 C5 C6 116.4(2) . .
C6 C5 H5A 121.8 . .
N3 C6 C1 105.44(18) . .
N3 C6 C5 132.2(2) . .
C5 C6 C1 122.4(2) . .
N2 C7 N3 112.26(18) . .
N2 C7 C8 122.87(18) . .
N3 C7 C8 124.86(18) . .
N1 C8 C7 109.62(16) . .
N1 C8 H8A 109.7 . .
N1 C8 H8B 109.7 . .
C7 C8 H8A 109.7 . .
C7 C8 H8B 109.7 . .
H8A C8 H8B 108.2 . .
N1 C9 H9A 109.2 . .
N1 C9 H9B 109.2 . .
H9A C9 H9B 107.9 . .
C10 C9 N1 111.89(18) . .
C10 C9 H9A 109.2 . .
C10 C9 H9B 109.2 . .
N4 C10 N5 112.67(19) . .
N4 C10 C9 123.42(19) . .
N5 C10 C9 123.9(2) . .
N4 C11 C16 108.26(19) . .
C12 C11 N4 130.4(2) . .
C12 C11 C16 121.3(2) . .
C11 C12 H12 121.6 . .
C13 C12 C11 116.8(2) . .
C13 C12 H12 121.6 . .
C12 C13 H13 119.2 . .
C12 C13 C14 121.5(2) . .
C14 C13 H13 119.2 . .
C13 C14 H14 119.0 . .
C15 C14 C13 122.0(2) . .
C15 C14 H14 119.0 . .
C14 C15 H15 121.7 . .
C14 C15 C16 116.5(2) . .
C16 C15 H15 121.7 . .
N5 C16 C11 106.16(19) . .
N5 C16 C15 132.0(2) . .
C15 C16 C11 121.8(2) . .
N1 C17 H17A 110.2 . .
N1 C17 H17B 110.2 . .
N1 C17 C18 107.68(16) . .
H17A C17 H17B 108.5 . .
C18 C17 H17A 110.2 . .
C18 C17 H17B 110.2 . .
N7 C18 C17 125.26(18) . .
N6 C18 N7 112.76(18) . .
N6 C18 C17 121.94(18) . .
N6 C19 C20 130.58(19) . .
N6 C19 C24 108.84(18) . .
C20 C19 C24 120.58(19) . .
C19 C20 H20 121.3 . .
C21 C20 C19 117.5(2) . .
C21 C20 H20 121.3 . .
C20 C21 H21 119.2 . .
C20 C21 C22 121.6(2) . .
C22 C21 H21 119.2 . .
C21 C22 H22 119.3 . .
C23 C22 C21 121.4(2) . .
C23 C22 H22 119.3 . .
C22 C23 H23 121.6 . .
C22 C23 C24 116.8(2) . .
C24 C23 H23 121.6 . .
N7 C24 C19 105.58(17) . .
N7 C24 C23 132.2(2) . .
C23 C24 C19 122.2(2) . .
O7 C25 HA 109.7 . .
O7 C25 HB 109.7 . .
O7 C25 C26 109.7(3) . .
HA C25 HB 108.2 . .
C26 C25 HA 109.7 . .
C26 C25 HB 109.7 . .
C25 C26 HC 109.5 . .
C25 C26 HD 109.5 . .
C25 C26 HE 109.5 . .
HC C26 HD 109.5 . .
HC C26 HE 109.5 . .
HD C26 HE 109.5 . .

loop_
_geom_bond_atom_site_label_1
_geom_bond_atom_site_label_2
_geom_bond_distance
_geom_bond_site_symmetry_2
Ni1 O1 2.0663(17) .
Ni1 O2 2.2497(18) .
Ni1 N2 2.0203(18) .
Ni1 N1 2.2498(18) .
Ni1 N4 2.005(2) .
Ni1 N6 2.0481(18) .
Cl1 O3 1.422(2) .
Cl1 O4 1.4460(18) .
Cl1 O5 1.415(2) .
Cl1 O6 1.414(2) .
O1 N8 1.269(3) .
O2 N8 1.256(3) .
O7 H 0.8399 .
O7 C25 1.415(4) .
N2 C1 1.397(3) .
N2 C7 1.316(3) .
N3 H3 0.8800 .
N3 C6 1.384(3) .
N3 C7 1.348(3) .
N1 C8 1.487(3) .
N1 C9 1.495(3) .
N1 C17 1.486(2) .
N4 C10 1.319(3) .
N4 C11 1.397(3) .
N5 H5 0.8800 .
N5 C10 1.350(3) .
N5 C16 1.384(3) .
N7 H7 0.8800 .
N7 C18 1.343(3) .
N7 C24 1.380(3) .
N6 C18 1.325(3) .
N6 C19 1.388(3) .
C1 C2 1.394(3) .
C1 C6 1.401(3) .
C2 H2 0.9500 .
C2 C3 1.379(3) .
C3 H3A 0.9500 .
C3 C4 1.405(3) .
C4 H4 0.9500 .
C4 C5 1.380(3) .
C5 H5A 0.9500 .
C5 C6 1.390(3) .
C7 C8 1.500(3) .
C8 H8A 0.9900 .
C8 H8B 0.9900 .
C9 H9A 0.9900 .
C9 H9B 0.9900 .
C9 C10 1.493(3) .
C11 C12 1.393(3) .
C11 C16 1.399(3) .
C12 H12 0.9500 .
C12 C13 1.388(3) .
C13 H13 0.9500 .
C13 C14 1.400(4) .
C14 H14 0.9500 .
C14 C15 1.379(4) .
C15 H15 0.9500 .
C15 C16 1.394(3) .
C17 H17A 0.9900 .
C17 H17B 0.9900 .
C17 C18 1.492(3) .
C19 C20 1.391(3) .
C19 C24 1.402(3) .
C20 H20 0.9500 .
C20 C21 1.380(3) .
C21 H21 0.9500 .
C21 C22 1.408(3) .
C22 H22 0.9500 .
C22 C23 1.381(3) .
C23 H23 0.9500 .
C23 C24 1.391(3) .
C25 HA 0.9900 .
C25 HB 0.9900 .
C25 C26 1.487(5) .
C26 HC 0.9800 .
C26 HD 0.9800 .
C26 HE 0.9800 .

loop_
_geom_torsion_atom_site_label_1
_geom_torsion_atom_site_label_2
_geom_torsion_atom_site_label_3
_geom_torsion_atom_site_label_4
_geom_torsion
_geom_torsion_site_symmetry_1
_geom_torsion_site_symmetry_2
_geom_torsion_site_symmetry_3
_geom_torsion_site_symmetry_4
Ni1 O1 N8 O2 2.8(2) . . . .
Ni1 O2 N8 O1 -2.50(18) . . . .
Ni1 N2 C1 C2 -2.0(4) . . . .
Ni1 N2 C1 C6 178.60(16) . . . .
Ni1 N2 C7 N3 -179.17(13) . . . .
Ni1 N2 C7 C8 -0.2(3) . . . .
Ni1 N1 C8 C7 -21.55(19) . . . .
Ni1 N1 C9 C10 10.5(2) . . . .
Ni1 N1 C17 C18 32.88(18) . . . .
Ni1 N4 C10 N5 176.53(14) . . . .
Ni1 N4 C10 C9 -2.2(3) . . . .
Ni1 N4 C11 C12 5.7(4) . . . .
Ni1 N4 C11 C16 -175.44(16) . . . .
Ni1 N6 C18 N7 179.06(13) . . . .
Ni1 N6 C18 C17 1.4(2) . . . .
Ni1 N6 C19 C20 0.7(4) . . . .
Ni1 N6 C19 C24 -179.28(16) . . . .
N2 C1 C2 C3 179.7(2) . . . .
N2 C1 C6 N3 0.4(2) . . . .
N2 C1 C6 C5 179.52(19) . . . .
N2 C7 C8 N1 16.4(3) . . . .
N3 C7 C8 N1 -164.85(19) . . . .
N1 C9 C10 N4 -6.6(3) . . . .
N1 C9 C10 N5 174.79(18) . . . .
N1 C17 C18 N7 157.41(18) . . . .
N1 C17 C18 N6 -25.2(3) . . . .
N4 C11 C12 C13 -179.9(2) . . . .
N4 C11 C16 N5 -1.3(2) . . . .
N4 C11 C16 C15 178.2(2) . . . .
N6 C19 C20 C21 178.5(2) . . . .
N6 C19 C24 N7 1.2(2) . . . .
N6 C19 C24 C23 -178.7(2) . . . .
C1 N2 C7 N3 0.0(2) . . . .
C1 N2 C7 C8 178.92(19) . . . .
C1 C2 C3 C4 1.1(3) . . . .
C2 C1 C6 N3 -179.02(19) . . . .
C2 C1 C6 C5 0.1(3) . . . .
C2 C3 C4 C5 -0.3(4) . . . .
C3 C4 C5 C6 -0.7(3) . . . .
C4 C5 C6 N3 179.6(2) . . . .
C4 C5 C6 C1 0.8(3) . . . .
C6 N3 C7 N2 0.3(2) . . . .
C6 N3 C7 C8 -178.62(19) . . . .
C6 C1 C2 C3 -1.0(3) . . . .
C7 N2 C1 C2 179.1(2) . . . .
C7 N2 C1 C6 -0.3(2) . . . .
C7 N3 C6 C1 -0.4(2) . . . .
C7 N3 C6 C5 -179.4(2) . . . .
C8 N1 C9 C10 -107.8(2) . . . .
C8 N1 C17 C18 150.74(17) . . . .
C9 N1 C8 C7 96.2(2) . . . .
C9 N1 C17 C18 -82.41(19) . . . .
C10 N4 C11 C12 -177.2(2) . . . .
C10 N4 C11 C16 1.6(2) . . . .
C10 N5 C16 C11 0.5(2) . . . .
C10 N5 C16 C15 -178.9(2) . . . .
C11 N4 C10 N5 -1.3(2) . . . .
C11 N4 C10 C9 179.91(19) . . . .
C11 C12 C13 C14 0.9(3) . . . .
C12 C11 C16 N5 177.68(19) . . . .
C12 C11 C16 C15 -2.9(3) . . . .
C12 C13 C14 C15 -2.0(4) . . . .
C13 C14 C15 C16 0.6(3) . . . .
C14 C15 C16 N5 -178.9(2) . . . .
C14 C15 C16 C11 1.8(3) . . . .
C16 N5 C10 N4 0.5(2) . . . .
C16 N5 C10 C9 179.3(2) . . . .
C16 C11 C12 C13 1.4(3) . . . .
C17 N1 C8 C7 -139.00(18) . . . .
C17 N1 C9 C10 125.83(18) . . . .
C18 N7 C24 C19 -1.0(2) . . . .
C18 N7 C24 C23 178.8(2) . . . .
C18 N6 C19 C20 179.1(2) . . . .
C18 N6 C19 C24 -0.8(2) . . . .
C19 N6 C18 N7 0.2(2) . . . .
C19 N6 C18 C17 -177.51(18) . . . .
C19 C20 C21 C22 0.4(3) . . . .
C20 C19 C24 N7 -178.79(19) . . . .
C20 C19 C24 C23 1.3(3) . . . .
C20 C21 C22 C23 1.0(4) . . . .
C21 C22 C23 C24 -1.2(4) . . . .
C22 C23 C24 N7 -179.8(2) . . . .
C22 C23 C24 C19 0.1(3) . . . .
C24 N7 C18 N6 0.6(2) . . . .
C24 N7 C18 C17 178.15(19) . . . .
C24 C19 C20 C21 -1.5(3) . . . .
